data_1508196
loop_
_publ_author_name
'Li, Liangchun'
'Fukawa, Tomohide'
'Matsuo, Tsukasa'
'Hashizume, Daisuke'
'Fueno, Hiroyuki'
'Tanaka, Kazuyoshi'
'Tamao, Kohei'

_publ_section_title
;
 A stable germanone as the first isolated heavy ketone with a terminal
 oxygen atom.
;
_journal_issue 5
_journal_name_full 'Nature chemistry'
_journal_page_first 361
_journal_page_last 365
_journal_paper_doi 10.1038/nchem.1305
_journal_volume 4
_journal_year 2012
_chemical_formula_moiety 'C57 H90 Ge O3'
_chemical_formula_sum 'C57 H90 Ge O3'
_chemical_formula_weight 895.88
_chemical_name_systematic
; 
 ? 
;
_space_group_IT_number 13
_symmetry_cell_setting monoclinic
_symmetry_space_group_name_Hall '-P 2yc'
_symmetry_space_group_name_H-M 'P 1 2/c 1'
_atom_sites_solution_hydrogens difmap
_atom_sites_solution_primary direct
_atom_sites_solution_secondary difmap
_audit_creation_method SHELXL-97
_cell_angle_alpha 90
_cell_angle_beta 90.988(3)
_cell_angle_gamma 90
_cell_formula_units_Z 2
_cell_length_a 10.0743(18)
_cell_length_b 9.9792(17)
_cell_length_c 24.924(5)
_cell_measurement_reflns_used 9466
_cell_measurement_temperature 100
_cell_measurement_theta_max 29.1270
_cell_measurement_theta_min 2.6150
_cell_volume 2505.3(8)
_computing_cell_refinement CrystalClear
_computing_data_collection CrystalClear
_computing_data_reduction CrystalClear
_computing_molecular_graphics 'ORTEP-3 for Windows'
_computing_publication_material SHELXL-97
_computing_structure_refinement SHELXL-97
_computing_structure_solution SIR-97
_diffrn_ambient_temperature 100
_diffrn_detector_area_resol_mean 7.31
_diffrn_measured_fraction_theta_full 0.997
_diffrn_measured_fraction_theta_max 0.997
_diffrn_measurement_device_type 'Rigaku AFC-10 with Saturn724+ CCD'
_diffrn_measurement_method \w-scan
_diffrn_radiation_monochromator graphite
_diffrn_radiation_source 'fine-focus rotating anode'
_diffrn_radiation_type MoK\a
_diffrn_radiation_wavelength 0.71073
_diffrn_reflns_av_R_equivalents 0.0259
_diffrn_reflns_av_sigmaI/netI 0.0194
_diffrn_reflns_limit_h_max 13
_diffrn_reflns_limit_h_min -13
_diffrn_reflns_limit_k_max 12
_diffrn_reflns_limit_k_min -12
_diffrn_reflns_limit_l_max 31
_diffrn_reflns_limit_l_min -32
_diffrn_reflns_number 29904
_diffrn_reflns_theta_full 27.50
_diffrn_reflns_theta_max 27.50
_diffrn_reflns_theta_min 2.61
_diffrn_standards_number 0
_exptl_absorpt_coefficient_mu 0.654
_exptl_absorpt_correction_T_max 0.9375
_exptl_absorpt_correction_T_min 0.7911
_exptl_absorpt_correction_type multi-scan
_exptl_absorpt_process_details
;
 REQAB implemened in CrystalClear
;
_exptl_crystal_colour colourless
_exptl_crystal_density_diffrn 1.188
_exptl_crystal_density_method 'not measured'
_exptl_crystal_description prism
_exptl_crystal_F_000 976
_exptl_crystal_size_max 0.25
_exptl_crystal_size_mid 0.10
_exptl_crystal_size_min 0.10
_refine_diff_density_max 0.391
_refine_diff_density_min -0.377
_refine_diff_density_rms 0.050
_refine_ls_extinction_method none
_refine_ls_goodness_of_fit_ref 1.068
_refine_ls_hydrogen_treatment constr
_refine_ls_matrix_type full
_refine_ls_number_parameters 296
_refine_ls_number_reflns 5734
_refine_ls_number_restraints 0
_refine_ls_restrained_S_all 1.068
_refine_ls_R_factor_all 0.0287
_refine_ls_R_factor_gt 0.0275
_refine_ls_shift/su_max 0.001
_refine_ls_shift/su_mean 0.000
_refine_ls_structure_factor_coef Fsqd
_refine_ls_weighting_details 'calc w=1/[\s^2^(Fo^2^)+(0.0298P)^2^+1.3169P] where P=(Fo^2^+2Fc^2^)/3'
_refine_ls_weighting_scheme calc
_refine_ls_wR_factor_gt 0.0680
_refine_ls_wR_factor_ref 0.0689
_reflns_number_gt 5516
_reflns_number_total 5734
_reflns_threshold_expression I>2\s(I)
_cod_data_source_file nchem.1305-s9.cif
_cod_data_source_block Eind2GeO-CO2
_cod_original_sg_symbol_H-M 'P 2/c'
_cod_database_code 1508196

loop_
_symmetry_equiv_pos_as_xyz
'x, y, z'
'-x, y, -z+1/2'
'-x, -y, -z'
'x, -y, z-1/2'

loop_
_atom_site_label
_atom_site_type_symbol
_atom_site_fract_x
_atom_site_fract_y
_atom_site_fract_z
_atom_site_U_iso_or_equiv
_atom_site_adp_type
_atom_site_occupancy
_atom_site_symmetry_multiplicity
_atom_site_calc_flag
_atom_site_refinement_flags
Ge1 Ge 0.5000 0.538411(16) 0.2500 0.01023(6) Uani 1 2 d S
C1 C 0.47208(11) 0.63274(11) 0.18111(4) 0.0108(2) Uani 1 1 d .
C2 C 0.56298(11) 0.73599(11) 0.16772(5) 0.0114(2) Uani 1 1 d .
C3 C 0.69796(11) 0.77708(12) 0.19373(5) 0.0127(2) Uani 1 1 d .
C4 C 0.76209(11) 0.85695(12) 0.14770(5) 0.0139(2) Uani 1 1 d .
H4A H 0.8190 0.9293 0.1626 0.017 Uiso 1 1 calc R
H4B H 0.8179 0.7970 0.1259 0.017 Uiso 1 1 calc R
C5 C 0.64943(11) 0.91717(12) 0.11269(5) 0.0129(2) Uani 1 1 d .
C6 C 0.53911(11) 0.81710(11) 0.12276(5) 0.0125(2) Uani 1 1 d .
C7 C 0.42391(11) 0.80413(12) 0.09222(5) 0.0139(2) Uani 1 1 d .
H7 H 0.4037 0.8664 0.0644 0.017 Uiso 1 1 calc R
C8 C 0.33821(11) 0.69889(12) 0.10273(5) 0.0127(2) Uani 1 1 d .
C9 C 0.21606(11) 0.66446(12) 0.06892(5) 0.0134(2) Uani 1 1 d .
C10 C 0.19233(12) 0.51655(12) 0.08413(5) 0.0149(2) Uani 1 1 d .
H10A H 0.2188 0.4576 0.0542 0.018 Uiso 1 1 calc R
H10B H 0.0968 0.5018 0.0908 0.018 Uiso 1 1 calc R
C11 C 0.27569(11) 0.48134(12) 0.13575(5) 0.0121(2) Uani 1 1 d .
C12 C 0.36244(11) 0.60839(11) 0.14492(5) 0.0115(2) Uani 1 1 d .
C13 C 0.78428(12) 0.65630(12) 0.20981(5) 0.0167(2) Uani 1 1 d .
H13A H 0.8726 0.6901 0.2214 0.020 Uiso 1 1 calc R
H13B H 0.7438 0.6129 0.2413 0.020 Uiso 1 1 calc R
C14 C 0.80477(13) 0.54937(13) 0.16702(6) 0.0202(3) Uani 1 1 d .
H14A H 0.8508 0.4723 0.1830 0.030 Uiso 1 1 calc R
H14B H 0.8583 0.5864 0.1381 0.030 Uiso 1 1 calc R
H14C H 0.7184 0.5207 0.1524 0.030 Uiso 1 1 calc R
C15 C 0.67739(12) 0.86975(12) 0.24291(5) 0.0163(2) Uani 1 1 d .
H15A H 0.6251 0.9486 0.2310 0.020 Uiso 1 1 calc R
H15B H 0.6237 0.8207 0.2694 0.020 Uiso 1 1 calc R
C16 C 0.80406(15) 0.91976(16) 0.27123(6) 0.0272(3) Uani 1 1 d .
H16A H 0.7807 0.9837 0.2994 0.041 Uiso 1 1 calc R
H16B H 0.8610 0.9640 0.2451 0.041 Uiso 1 1 calc R
H16C H 0.8516 0.8436 0.2873 0.041 Uiso 1 1 calc R
C17 C 0.60362(12) 1.05806(12) 0.13099(5) 0.0171(2) Uani 1 1 d .
H17A H 0.5409 1.0942 0.1036 0.021 Uiso 1 1 calc R
H17B H 0.5546 1.0483 0.1648 0.021 Uiso 1 1 calc R
C18 C 0.71488(14) 1.15996(13) 0.13995(6) 0.0242(3) Uani 1 1 d .
H18A H 0.6765 1.2494 0.1445 0.036 Uiso 1 1 calc R
H18B H 0.7731 1.1601 0.1089 0.036 Uiso 1 1 calc R
H18C H 0.7665 1.1358 0.1722 0.036 Uiso 1 1 calc R
C19 C 0.68655(13) 0.92516(13) 0.05285(5) 0.0186(2) Uani 1 1 d .
H19A H 0.6125 0.9692 0.0330 0.022 Uiso 1 1 calc R
H19B H 0.7653 0.9838 0.0498 0.022 Uiso 1 1 calc R
C20 C 0.71670(14) 0.79270(15) 0.02497(5) 0.0255(3) Uani 1 1 d .
H20A H 0.7354 0.8095 -0.0129 0.038 Uiso 1 1 calc R
H20B H 0.6399 0.7329 0.0276 0.038 Uiso 1 1 calc R
H20C H 0.7942 0.7506 0.0423 0.038 Uiso 1 1 calc R
C21 C 0.09646(12) 0.75035(13) 0.08641(5) 0.0179(2) Uani 1 1 d .
H21A H 0.0156 0.7149 0.0683 0.021 Uiso 1 1 calc R
H21B H 0.0852 0.7381 0.1255 0.021 Uiso 1 1 calc R
C22 C 0.10467(14) 0.90037(14) 0.07499(6) 0.0258(3) Uani 1 1 d .
H22A H 0.0262 0.9452 0.0892 0.039 Uiso 1 1 calc R
H22B H 0.1083 0.9150 0.0362 0.039 Uiso 1 1 calc R
H22C H 0.1848 0.9372 0.0923 0.039 Uiso 1 1 calc R
C23 C 0.24237(12) 0.67944(13) 0.00840(5) 0.0176(2) Uani 1 1 d .
H23A H 0.2626 0.7746 0.0008 0.021 Uiso 1 1 calc R
H23B H 0.3218 0.6261 -0.0005 0.021 Uiso 1 1 calc R
C24 C 0.12674(14) 0.63496(15) -0.02807(5) 0.0254(3) Uani 1 1 d .
H24A H 0.1539 0.6389 -0.0656 0.038 Uiso 1 1 calc R
H24B H 0.0508 0.6946 -0.0229 0.038 Uiso 1 1 calc R
H24C H 0.1016 0.5429 -0.0191 0.038 Uiso 1 1 calc R
C25 C 0.36975(12) 0.36326(12) 0.12285(5) 0.0144(2) Uani 1 1 d .
H25A H 0.4159 0.3353 0.1564 0.017 Uiso 1 1 calc R
H25B H 0.3155 0.2865 0.1101 0.017 Uiso 1 1 calc R
C26 C 0.47396(12) 0.39453(13) 0.08072(5) 0.0179(2) Uani 1 1 d .
H26A H 0.5214 0.3122 0.0715 0.027 Uiso 1 1 calc R
H26B H 0.5371 0.4605 0.0952 0.027 Uiso 1 1 calc R
H26C H 0.4301 0.4309 0.0485 0.027 Uiso 1 1 calc R
C27 C 0.17779(11) 0.44469(12) 0.18049(5) 0.0138(2) Uani 1 1 d .
H27A H 0.2277 0.4384 0.2150 0.017 Uiso 1 1 calc R
H27B H 0.1123 0.5181 0.1838 0.017 Uiso 1 1 calc R
C28 C 0.10259(13) 0.31260(13) 0.17110(5) 0.0191(2) Uani 1 1 d .
H28A H 0.0340 0.3027 0.1982 0.029 Uiso 1 1 calc R
H28B H 0.1649 0.2374 0.1738 0.029 Uiso 1 1 calc R
H28C H 0.0609 0.3135 0.1353 0.029 Uiso 1 1 calc R
C29 C 0.5000 0.30598(17) 0.2500 0.0152(3) Uani 1 2 d S
O1 O 0.60230(8) 0.38730(8) 0.23686(3) 0.01435(17) Uani 1 1 d .
O2 O 0.5000 0.18639(13) 0.2500 0.0210(3) Uani 1 2 d S

loop_
_atom_site_aniso_label
_atom_site_aniso_U_11
_atom_site_aniso_U_22
_atom_site_aniso_U_33
_atom_site_aniso_U_23
_atom_site_aniso_U_13
_atom_site_aniso_U_12
Ge1 0.01044(9) 0.01047(9) 0.00976(9) 0.000 -0.00017(6) 0.000
C1 0.0110(5) 0.0113(5) 0.0102(5) 0.0004(4) 0.0004(4) 0.0008(4)
C2 0.0100(5) 0.0115(5) 0.0126(5) -0.0020(4) 0.0006(4) 0.0011(4)
C3 0.0109(5) 0.0132(5) 0.0140(5) 0.0007(4) -0.0008(4) -0.0013(4)
C4 0.0119(5) 0.0144(5) 0.0153(6) 0.0012(4) 0.0013(4) -0.0019(4)
C5 0.0126(5) 0.0125(5) 0.0138(5) 0.0008(4) 0.0011(4) -0.0019(4)
C6 0.0133(5) 0.0113(5) 0.0130(5) -0.0006(4) 0.0020(4) -0.0001(4)
C7 0.0142(5) 0.0142(5) 0.0134(5) 0.0029(4) -0.0003(4) 0.0012(4)
C8 0.0109(5) 0.0146(5) 0.0126(5) -0.0005(4) -0.0002(4) 0.0008(4)
C9 0.0114(5) 0.0169(6) 0.0119(5) 0.0025(4) -0.0010(4) -0.0012(4)
C10 0.0135(5) 0.0173(6) 0.0137(6) 0.0014(4) -0.0031(4) -0.0027(4)
C11 0.0117(5) 0.0133(5) 0.0113(5) 0.0000(4) -0.0016(4) -0.0018(4)
C12 0.0101(5) 0.0124(5) 0.0120(5) -0.0004(4) 0.0018(4) -0.0007(4)
C13 0.0122(5) 0.0163(6) 0.0214(6) 0.0036(5) -0.0021(4) -0.0004(4)
C14 0.0149(6) 0.0166(6) 0.0291(7) 0.0013(5) 0.0036(5) 0.0025(5)
C15 0.0188(6) 0.0153(6) 0.0148(6) -0.0010(4) 0.0003(4) -0.0049(5)
C16 0.0286(7) 0.0324(8) 0.0203(7) -0.0040(6) -0.0048(5) -0.0116(6)
C17 0.0186(6) 0.0135(5) 0.0193(6) 0.0011(5) 0.0005(5) -0.0002(4)
C18 0.0266(7) 0.0148(6) 0.0311(7) -0.0015(5) -0.0009(6) -0.0045(5)
C19 0.0190(6) 0.0222(6) 0.0146(6) 0.0021(5) 0.0021(5) -0.0048(5)
C20 0.0253(7) 0.0337(8) 0.0175(6) -0.0073(6) 0.0013(5) -0.0001(6)
C21 0.0125(5) 0.0214(6) 0.0197(6) 0.0031(5) -0.0002(4) 0.0005(5)
C22 0.0205(6) 0.0229(7) 0.0339(8) 0.0063(6) 0.0027(5) 0.0054(5)
C23 0.0157(6) 0.0241(6) 0.0129(6) 0.0029(5) -0.0008(4) -0.0045(5)
C24 0.0251(7) 0.0362(8) 0.0147(6) 0.0051(5) -0.0056(5) -0.0107(6)
C25 0.0163(5) 0.0132(5) 0.0137(6) -0.0011(4) -0.0009(4) -0.0002(4)
C26 0.0172(6) 0.0195(6) 0.0171(6) -0.0026(5) 0.0022(5) 0.0008(5)
C27 0.0118(5) 0.0163(6) 0.0133(5) 0.0007(4) 0.0004(4) -0.0023(4)
C28 0.0183(6) 0.0182(6) 0.0209(6) 0.0019(5) 0.0013(5) -0.0059(5)
C29 0.0201(8) 0.0158(8) 0.0097(7) 0.000 -0.0015(6) 0.000
O1 0.0152(4) 0.0123(4) 0.0155(4) -0.0007(3) 0.0004(3) 0.0019(3)
O2 0.0324(7) 0.0114(6) 0.0193(6) 0.000 0.0016(5) 0.000

loop_
_atom_type_symbol
_atom_type_description
_atom_type_scat_dispersion_real
_atom_type_scat_dispersion_imag
_atom_type_scat_source
C C 0.0033 0.0016 'International Tables Vol C Tables 4.2.6.8 and 6.1.1.4'
H H 0.0000 0.0000 'International Tables Vol C Tables 4.2.6.8 and 6.1.1.4'
O O 0.0106 0.0060 'International Tables Vol C Tables 4.2.6.8 and 6.1.1.4'
Ge Ge 0.1547 1.8001 'International Tables Vol C Tables 4.2.6.8 and 6.1.1.4'

loop_
_geom_angle_atom_site_label_1
_geom_angle_atom_site_label_2
_geom_angle_atom_site_label_3
_geom_angle
_geom_angle_site_symmetry_1
_geom_angle_site_symmetry_3
O1 Ge1 O1 71.56(5) 2_655 .
O1 Ge1 C1 107.74(4) 2_655 2_655
O1 Ge1 C1 117.97(4) . 2_655
O1 Ge1 C1 117.97(4) 2_655 .
O1 Ge1 C1 107.74(4) . .
C1 Ge1 C1 123.04(7) 2_655 .
O1 Ge1 C29 35.78(3) 2_655 .
O1 Ge1 C29 35.78(3) . .
C1 Ge1 C29 118.48(3) 2_655 .
C1 Ge1 C29 118.48(3) . .
C2 C1 C12 117.84(10) . .
C2 C1 Ge1 117.84(8) . .
C12 C1 Ge1 124.24(8) . .
C6 C2 C1 120.29(10) . .
C6 C2 C3 108.60(10) . .
C1 C2 C3 131.05(10) . .
C13 C3 C4 110.86(10) . .
C13 C3 C2 112.95(9) . .
C4 C3 C2 101.56(9) . .
C13 C3 C15 110.14(10) . .
C4 C3 C15 109.98(10) . .
C2 C3 C15 111.07(9) . .
C5 C4 C3 107.93(9) . .
C5 C4 H4A 110.1 . .
C3 C4 H4A 110.1 . .
C5 C4 H4B 110.1 . .
C3 C4 H4B 110.1 . .
H4A C4 H4B 108.4 . .
C6 C5 C4 100.60(9) . .
C6 C5 C19 112.54(10) . .
C4 C5 C19 112.23(10) . .
C6 C5 C17 108.98(9) . .
C4 C5 C17 114.00(10) . .
C19 C5 C17 108.37(10) . .
C7 C6 C2 121.16(11) . .
C7 C6 C5 125.48(11) . .
C2 C6 C5 113.36(10) . .
C6 C7 C8 119.08(11) . .
C6 C7 H7 120.5 . .
C8 C7 H7 120.5 . .
C7 C8 C12 121.84(10) . .
C7 C8 C9 124.56(10) . .
C12 C8 C9 113.50(10) . .
C8 C9 C23 111.67(9) . .
C8 C9 C10 101.97(9) . .
C23 C9 C10 111.26(10) . .
C8 C9 C21 110.22(10) . .
C23 C9 C21 111.68(10) . .
C10 C9 C21 109.62(10) . .
C9 C10 C11 109.49(9) . .
C9 C10 H10A 109.8 . .
C11 C10 H10A 109.8 . .
C9 C10 H10B 109.8 . .
C11 C10 H10B 109.8 . .
H10A C10 H10B 108.2 . .
C27 C11 C25 111.72(10) . .
C27 C11 C12 116.81(9) . .
C25 C11 C12 107.85(9) . .
C27 C11 C10 107.85(9) . .
C25 C11 C10 108.77(9) . .
C12 C11 C10 103.31(9) . .
C8 C12 C1 118.94(10) . .
C8 C12 C11 108.93(10) . .
C1 C12 C11 130.95(10) . .
C14 C13 C3 116.72(10) . .
C14 C13 H13A 108.1 . .
C3 C13 H13A 108.1 . .
C14 C13 H13B 108.1 . .
C3 C13 H13B 108.1 . .
H13A C13 H13B 107.3 . .
C13 C14 H14A 109.5 . .
C13 C14 H14B 109.5 . .
H14A C14 H14B 109.5 . .
C13 C14 H14C 109.5 . .
H14A C14 H14C 109.5 . .
H14B C14 H14C 109.5 . .
C16 C15 C3 115.88(11) . .
C16 C15 H15A 108.3 . .
C3 C15 H15A 108.3 . .
C16 C15 H15B 108.3 . .
C3 C15 H15B 108.3 . .
H15A C15 H15B 107.4 . .
C15 C16 H16A 109.5 . .
C15 C16 H16B 109.5 . .
H16A C16 H16B 109.5 . .
C15 C16 H16C 109.5 . .
H16A C16 H16C 109.5 . .
H16B C16 H16C 109.5 . .
C18 C17 C5 115.18(11) . .
C18 C17 H17A 108.5 . .
C5 C17 H17A 108.5 . .
C18 C17 H17B 108.5 . .
C5 C17 H17B 108.5 . .
H17A C17 H17B 107.5 . .
C17 C18 H18A 109.5 . .
C17 C18 H18B 109.5 . .
H18A C18 H18B 109.5 . .
C17 C18 H18C 109.5 . .
H18A C18 H18C 109.5 . .
H18B C18 H18C 109.5 . .
C20 C19 C5 116.61(11) . .
C20 C19 H19A 108.1 . .
C5 C19 H19A 108.1 . .
C20 C19 H19B 108.1 . .
C5 C19 H19B 108.1 . .
H19A C19 H19B 107.3 . .
C19 C20 H20A 109.5 . .
C19 C20 H20B 109.5 . .
H20A C20 H20B 109.5 . .
C19 C20 H20C 109.5 . .
H20A C20 H20C 109.5 . .
H20B C20 H20C 109.5 . .
C22 C21 C9 116.47(11) . .
C22 C21 H21A 108.2 . .
C9 C21 H21A 108.2 . .
C22 C21 H21B 108.2 . .
C9 C21 H21B 108.2 . .
H21A C21 H21B 107.3 . .
C21 C22 H22A 109.5 . .
C21 C22 H22B 109.5 . .
H22A C22 H22B 109.5 . .
C21 C22 H22C 109.5 . .
H22A C22 H22C 109.5 . .
H22B C22 H22C 109.5 . .
C24 C23 C9 114.24(10) . .
C24 C23 H23A 108.7 . .
C9 C23 H23A 108.7 . .
C24 C23 H23B 108.7 . .
C9 C23 H23B 108.7 . .
H23A C23 H23B 107.6 . .
C23 C24 H24A 109.5 . .
C23 C24 H24B 109.5 . .
H24A C24 H24B 109.5 . .
C23 C24 H24C 109.5 . .
H24A C24 H24C 109.5 . .
H24B C24 H24C 109.5 . .
C26 C25 C11 114.63(10) . .
C26 C25 H25A 108.6 . .
C11 C25 H25A 108.6 . .
C26 C25 H25B 108.6 . .
C11 C25 H25B 108.6 . .
H25A C25 H25B 107.6 . .
C25 C26 H26A 109.5 . .
C25 C26 H26B 109.5 . .
H26A C26 H26B 109.5 . .
C25 C26 H26C 109.5 . .
H26A C26 H26C 109.5 . .
H26B C26 H26C 109.5 . .
C28 C27 C11 114.34(10) . .
C28 C27 H27A 108.7 . .
C11 C27 H27A 108.7 . .
C28 C27 H27B 108.7 . .
C11 C27 H27B 108.7 . .
H27A C27 H27B 107.6 . .
C27 C28 H28A 109.5 . .
C27 C28 H28B 109.5 . .
H28A C28 H28B 109.5 . .
C27 C28 H28C 109.5 . .
H28A C28 H28C 109.5 . .
H28B C28 H28C 109.5 . .
O2 C29 O1 126.75(7) . .
O2 C29 O1 126.75(7) . 2_655
O1 C29 O1 106.51(14) . 2_655
O2 C29 Ge1 180.0 . .
O1 C29 Ge1 53.25(7) . .
O1 C29 Ge1 53.25(7) 2_655 .
C29 O1 Ge1 90.97(7) . .

loop_
_geom_bond_atom_site_label_1
_geom_bond_atom_site_label_2
_geom_bond_distance
_geom_bond_site_symmetry_2
Ge1 O1 1.8588(9) 2_655
Ge1 O1 1.8588(9) .
Ge1 C1 1.9740(11) 2_655
Ge1 C1 1.9740(11) .
Ge1 C29 2.3195(18) .
C1 C2 1.4220(16) .
C1 C12 1.4346(15) .
C2 C6 1.3998(16) .
C2 C3 1.5516(15) .
C3 C13 1.5354(16) .
C3 C4 1.5473(16) .
C3 C15 1.5522(16) .
C4 C5 1.5417(16) .
C4 H4A 0.9900 .
C4 H4B 0.9900 .
C5 C6 1.5182(16) .
C5 C19 1.5458(17) .
C5 C17 1.5509(16) .
C6 C7 1.3829(16) .
C7 C8 1.3873(16) .
C7 H7 0.9500 .
C8 C12 1.4043(16) .
C8 C9 1.5188(15) .
C9 C23 1.5431(16) .
C9 C10 1.5437(17) .
C9 C21 1.5475(17) .
C10 C11 1.5641(16) .
C10 H10A 0.9900 .
C10 H10B 0.9900 .
C11 C27 1.5453(16) .
C11 C25 1.5493(16) .
C11 C12 1.5546(16) .
C13 C14 1.5252(18) .
C13 H13A 0.9900 .
C13 H13B 0.9900 .
C14 H14A 0.9800 .
C14 H14B 0.9800 .
C14 H14C 0.9800 .
C15 C16 1.5313(17) .
C15 H15A 0.9900 .
C15 H15B 0.9900 .
C16 H16A 0.9800 .
C16 H16B 0.9800 .
C16 H16C 0.9800 .
C17 C18 1.5270(17) .
C17 H17A 0.9900 .
C17 H17B 0.9900 .
C18 H18A 0.9800 .
C18 H18B 0.9800 .
C18 H18C 0.9800 .
C19 C20 1.5264(19) .
C19 H19A 0.9900 .
C19 H19B 0.9900 .
C20 H20A 0.9800 .
C20 H20B 0.9800 .
C20 H20C 0.9800 .
C21 C22 1.5264(18) .
C21 H21A 0.9900 .
C21 H21B 0.9900 .
C22 H22A 0.9800 .
C22 H22B 0.9800 .
C22 H22C 0.9800 .
C23 C24 1.5310(17) .
C23 H23A 0.9900 .
C23 H23B 0.9900 .
C24 H24A 0.9800 .
C24 H24B 0.9800 .
C24 H24C 0.9800 .
C25 C26 1.5298(17) .
C25 H25A 0.9900 .
C25 H25B 0.9900 .
C26 H26A 0.9800 .
C26 H26B 0.9800 .
C26 H26C 0.9800 .
C27 C28 1.5363(16) .
C27 H27A 0.9900 .
C27 H27B 0.9900 .
C28 H28A 0.9800 .
C28 H28B 0.9800 .
C28 H28C 0.9800 .
C29 O2 1.193(2) .
C29 O1 1.3563(13) .
C29 O1 1.3563(13) 2_655

loop_
_geom_torsion_atom_site_label_1
_geom_torsion_atom_site_label_2
_geom_torsion_atom_site_label_3
_geom_torsion_atom_site_label_4
_geom_torsion
_geom_torsion_site_symmetry_1
_geom_torsion_site_symmetry_4
O1 Ge1 C1 C2 -171.02(8) 2_655 .
O1 Ge1 C1 C2 -92.92(9) . .
C1 Ge1 C1 C2 49.78(8) 2_655 .
C29 Ge1 C1 C2 -130.22(8) . .
O1 Ge1 C1 C12 12.15(11) 2_655 .
O1 Ge1 C1 C12 90.26(10) . .
C1 Ge1 C1 C12 -127.04(10) 2_655 .
C29 Ge1 C1 C12 52.96(10) . .
C12 C1 C2 C6 4.85(16) . .
Ge1 C1 C2 C6 -172.19(8) . .
C12 C1 C2 C3 -172.09(11) . .
Ge1 C1 C2 C3 10.88(16) . .
C6 C2 C3 C13 -135.94(10) . .
C1 C2 C3 C13 41.26(16) . .
C6 C2 C3 C4 -17.18(12) . .
C1 C2 C3 C4 160.03(12) . .
C6 C2 C3 C15 99.74(11) . .
C1 C2 C3 C15 -83.06(15) . .
C13 C3 C4 C5 147.79(10) . .
C2 C3 C4 C5 27.53(11) . .
C15 C3 C4 C5 -90.16(11) . .
C3 C4 C5 C6 -26.89(12) . .
C3 C4 C5 C19 -146.74(10) . .
C3 C4 C5 C17 89.57(11) . .
C1 C2 C6 C7 3.68(17) . .
C3 C2 C6 C7 -178.76(10) . .
C1 C2 C6 C5 -176.98(10) . .
C3 C2 C6 C5 0.58(13) . .
C4 C5 C6 C7 -164.40(11) . .
C19 C5 C6 C7 -44.77(16) . .
C17 C5 C6 C7 75.47(14) . .
C4 C5 C6 C2 16.29(12) . .
C19 C5 C6 C2 135.92(11) . .
C17 C5 C6 C2 -103.84(11) . .
C2 C6 C7 C8 -7.50(17) . .
C5 C6 C7 C8 173.24(11) . .
C6 C7 C8 C12 2.65(18) . .
C6 C7 C8 C9 -173.48(11) . .
C7 C8 C9 C23 40.10(16) . .
C12 C8 C9 C23 -136.31(11) . .
C7 C8 C9 C10 159.00(11) . .
C12 C8 C9 C10 -17.42(13) . .
C7 C8 C9 C21 -84.65(14) . .
C12 C8 C9 C21 98.93(12) . .
C8 C9 C10 C11 14.42(12) . .
C23 C9 C10 C11 133.60(10) . .
C21 C9 C10 C11 -102.37(11) . .
C9 C10 C11 C27 116.82(10) . .
C9 C10 C11 C25 -121.85(10) . .
C9 C10 C11 C12 -7.46(12) . .
C7 C8 C12 C1 5.87(17) . .
C9 C8 C12 C1 -177.60(10) . .
C7 C8 C12 C11 -163.02(11) . .
C9 C8 C12 C11 13.50(13) . .
C2 C1 C12 C8 -9.43(16) . .
Ge1 C1 C12 C8 167.40(8) . .
C2 C1 C12 C11 156.61(11) . .
Ge1 C1 C12 C11 -26.56(17) . .
C27 C11 C12 C8 -121.52(11) . .
C25 C11 C12 C8 111.73(10) . .
C10 C11 C12 C8 -3.33(12) . .
C27 C11 C12 C1 71.38(16) . .
C25 C11 C12 C1 -55.37(15) . .
C10 C11 C12 C1 -170.43(11) . .
C4 C3 C13 C14 -62.81(13) . .
C2 C3 C13 C14 50.41(14) . .
C15 C3 C13 C14 175.23(10) . .
C13 C3 C15 C16 55.49(14) . .
C4 C3 C15 C16 -66.98(13) . .
C2 C3 C15 C16 -178.61(11) . .
C6 C5 C17 C18 161.82(11) . .
C4 C5 C17 C18 50.35(14) . .
C19 C5 C17 C18 -75.39(13) . .
C6 C5 C19 C20 -51.50(15) . .
C4 C5 C19 C20 61.13(14) . .
C17 C5 C19 C20 -172.09(11) . .
C8 C9 C21 C22 67.72(14) . .
C23 C9 C21 C22 -57.03(14) . .
C10 C9 C21 C22 179.19(11) . .
C8 C9 C23 C24 175.15(11) . .
C10 C9 C23 C24 61.94(14) . .
C21 C9 C23 C24 -60.91(14) . .
C27 C11 C25 C26 -177.23(10) . .
C12 C11 C25 C26 -47.56(13) . .
C10 C11 C25 C26 63.84(12) . .
C25 C11 C27 C28 -50.80(13) . .
C12 C11 C27 C28 -175.62(10) . .
C10 C11 C27 C28 68.68(12) . .
O1 Ge1 C29 O2 18(100) 2_655 .
O1 Ge1 C29 O2 -162(100) . .
C1 Ge1 C29 O2 98(100) 2_655 .
C1 Ge1 C29 O2 -82(100) . .
O1 Ge1 C29 O1 180.0 2_655 .
C1 Ge1 C29 O1 -99.20(6) 2_655 .
C1 Ge1 C29 O1 80.80(6) . .
O1 Ge1 C29 O1 180.0 . 2_655
C1 Ge1 C29 O1 80.80(6) 2_655 2_655
C1 Ge1 C29 O1 -99.20(6) . 2_655
O2 C29 O1 Ge1 180.0 . .
O1 C29 O1 Ge1 0.0 2_655 .
O1 Ge1 O1 C29 0.0 2_655 .
C1 Ge1 O1 C29 100.76(5) 2_655 .
C1 Ge1 O1 C29 -114.36(5) . .
